data_4517613
loop_
_publ_author_name
'Barber, Thomas'
'Argent, Stephen P.'
'Ball, Liam T.'

_publ_section_title
;
 Expanding Ligand Space: Preparation, Characterization, and Synthetic
 Applications of Air-Stable, Odorless Di-tert-alkylphosphine Surrogates
;
_journal_name_full 'ACS Catalysis'
_journal_page_first 5454
_journal_page_last 5461
_journal_paper_doi 10.1021/acscatal.0c01414
_journal_year 2020
_chemical_formula_moiety 'C39 H34 P, C F3 O3 S, 0.9(C H2 Cl2)'
_chemical_formula_sum 'C40.9 H35.8 Cl1.8 F3 O3 P S'
_chemical_formula_weight 759.13
_space_group_crystal_system monoclinic
_space_group_IT_number 14
_space_group_name_Hall '-P 2ybc'
_space_group_name_H-M_alt 'P 1 21/c 1'
_atom_sites_solution_hydrogens mixed
_atom_sites_solution_primary dual
_atom_sites_solution_secondary difmap
_audit_creation_date 2019-07-29
_audit_creation_method
;
Olex2 1.2
(compiled 2018.05.29 svn.r3508 for OlexSys, GUI svn.r5506)
;
_cell_angle_alpha 90
_cell_angle_beta 99.9070(10)
_cell_angle_gamma 90
_cell_formula_units_Z 4
_cell_length_a 11.5515(2)
_cell_length_b 18.5889(2)
_cell_length_c 17.7571(2)
_cell_measurement_reflns_used 29085
_cell_measurement_temperature 120(2)
_cell_measurement_theta_max 73.3080
_cell_measurement_theta_min 4.7570
_cell_volume 3756.12(9)
_computing_cell_refinement 'CrysAlisPro 1.171.40.45a (Rigaku OD, 2019)'
_computing_data_collection 'CrysAlisPro 1.171.40.45a (Rigaku OD, 2019)'
_computing_data_reduction 'CrysAlisPro 1.171.40.45a (Rigaku OD, 2019)'
_computing_molecular_graphics 'Olex2 (Dolomanov et al., 2009)'
_computing_publication_material 'Olex2 (Dolomanov et al., 2009)'
_computing_structure_refinement 'ShelXL (Sheldrick, 2015)'
_computing_structure_solution 'XT (Sheldrick, 2015)'
_diffrn_ambient_environment 'N2 gas'
_diffrn_ambient_temperature 120(2)
_diffrn_crystal_treatment 'flash frozen in gaseous N2'
_diffrn_detector 'CCD area detector'
_diffrn_detector_area_resol_mean 5.2349
_diffrn_detector_type 'Agilent Diffraction Atlas S2 detector'
_diffrn_measured_fraction_theta_full 0.999
_diffrn_measured_fraction_theta_max 0.994
_diffrn_measurement_details
;
List of Runs (angles in degrees, time in seconds):

  # Type    Start    End  Width  t~exp~   \w     \q     \k     \f   Frames
--------------------------------------------------------------------------
  1  \w      7.00  39.00   1.00    5.00    --  -41.45  19.00-120.00   32
  2  \w     -4.00  21.00   1.00    5.00    --  -41.45  19.00  60.00   25
  3  \w   -121.00  -5.00   1.00    5.00    --  -41.45 -19.00  60.00  116
  4  \w     -3.00  34.00   1.00    5.00    --  -41.45  19.00  30.00   37
  5  \w    -10.00  32.00   1.00    5.00    --  -41.45  38.00-150.00   42
  6  \w     12.00  40.00   1.00    5.00    --   41.45  79.00   1.18   28
  7  \w      6.00  60.00   1.00    5.00    --   41.45 -99.00 -30.00   54
  8  \w      7.00  34.00   1.00    5.00    --   41.45  83.00  38.68   27
  9  \w     10.00  37.00   1.00    5.00    --   41.45  76.00  70.86   27
 10  \w      6.00  31.00   1.00    5.00    --   41.45  85.00 105.13   25
 11  \w     83.00 131.00   1.00   20.00    --  105.50  30.00 -90.00   48
 12  \w     67.00 101.00   1.00   20.00    --  105.50-125.00 120.00   34
 13  \w     82.00 113.00   1.00   20.00    --  105.50-125.00-120.00   31
 14  \w     62.00 113.00   1.00   20.00    --  105.50-125.00 -90.00   51
 15  \w     30.00  55.00   1.00   20.00    --  105.50 -30.00-120.00   25
 16  \w     29.00  56.00   1.00   20.00    --  105.50 -30.00 -90.00   27
 17  \w     81.00 107.00   1.00   20.00    --  105.50-102.00  52.56   26
 18  \w     82.00 113.00   1.00   20.00    --  105.50-125.00  30.00   31
 19  \w     33.00  68.00   1.00   20.00    --  105.50-125.00  30.00   35
 20  \w     32.00  57.00   1.00   20.00    --  105.50 -45.00  30.00   25
 21  \w    103.00 155.00   1.00   20.00    --  105.50 125.00 -90.00   52
 22  \w     57.00  84.00   1.00   20.00    --  105.50 -61.00 120.00   27
 23  \w     58.00 112.00   1.00   20.00    --  105.50-125.00-180.00   54
 24  \w     30.00  55.00   1.00   20.00    --  105.50 -30.00   0.00   25
 25  \w     41.00  86.00   1.00   20.00    --  105.50 -77.00  90.00   45
 26  \w     34.00  92.00   1.00   20.00    --  105.50 -61.00-120.00   58
 27  \w     81.00 110.00   1.00   20.00    --  105.50-125.00 -30.00   29
 28  \w     98.00 147.00   1.00   20.00    --  105.50 125.00   0.00   49
 29  \w     37.00  64.00   1.00   20.00    --  105.50 -94.00   0.00   27
 30  \w     75.00 106.00   1.00   20.00    --  105.50 -94.00   0.00   31
 31  \w     29.00  56.00   1.00   20.00    --  105.50 -30.00 120.00   27
 32  \w     29.00 107.00   1.00   20.00    --  105.50 -77.00 106.50   78
 33  \w     81.00 114.00   1.00   20.00    --  105.50 -77.00 -30.00   33
 34  \w     34.00  78.00   1.00   20.00    --  105.50 -77.00 -30.00   44
 35  \w     58.00  89.00   1.00   20.00    --  105.50 -61.00  30.00   31
 36  \w     77.00 104.00   1.00   20.00    --  105.50 -94.00 -60.00   27
 37  \w    109.00 136.00   1.00   20.00    --  105.50  45.00-150.00   27
 38  \w     73.00 100.00   1.00   20.00    --  105.50 -94.00-120.00   27
 39  \w    119.00 146.00   1.00   20.00    --  105.50 125.00-120.00   27
 40  \w     97.00 123.00   1.00   20.00    --  105.50 125.00  60.00   26
 41  \w    127.00 154.00   1.00   20.00    --  105.50 125.00  60.00   27
 42  \w     35.00  90.00   1.00   20.00    --  105.50 -61.00 150.00   55
 43  \w     88.00 178.00   1.00   20.00    --  105.50  53.00 -93.94   90
 44  \w    125.00 161.00   1.00   20.00    --  105.50  77.00-150.00   36
 45  \w     81.00 165.00   1.00   20.00    --  105.50  45.00-180.00   84
 46  \w    121.00 170.00   1.00   20.00    --  105.50 125.00  30.00   49
 47  \w    122.00 167.00   1.00   20.00    --  105.50  61.00-120.00   45
 48  \w     86.00 113.00   1.00   20.00    --  105.50-125.00 -60.00   27
 49  \w     81.00 112.00   1.00   20.00    --  105.50-125.00 150.00   31
 50  \w     45.00  72.00   1.00   20.00    --  105.50 -61.00 -30.00   27
 51  \w     33.00  67.00   1.00   20.00    --  105.50-125.00  90.00   34
 52  \w     78.00 132.00   1.00   20.00    --  105.50  60.00 -36.34   54
 53  \w    146.00 171.00   1.00   20.00    --  105.50  60.00 -36.34   25
 54  \w    133.00 160.00   1.00   20.00    --  105.50  77.00 150.00   27
 55  \w     80.00 114.00   1.00   20.00    --  105.50  61.00-120.00   34
 56  \w     41.00  87.00   1.00   20.00    --  105.50 -94.00 -30.00   46
 57  \w     66.00  92.00   1.00   20.00    --  105.50 -61.00   0.00   26
 58  \w    130.00 178.00   1.00   20.00    --  105.50  77.00 -30.00   48
 59  \w     50.00  77.00   1.00   20.00    --  105.50-105.00 -51.00   27
 60  \w     81.00 108.00   1.00   20.00    --  105.50-105.00 -51.00   27
 61  \w    118.00 151.00   1.00   20.00    --  105.50 125.00 120.00   33
 62  \w    123.00 167.00   1.00   20.00    --  105.50 125.00 150.00   44
 63  \w     81.00 156.00   1.00   20.00    --  105.50  45.00 150.00   75
 64  \w    129.00 156.00   1.00   20.00    --  105.50 104.00 166.17   27
 65  \w    132.00 166.00   1.00   20.00    --  105.50  45.00 -60.00   34
 66  \w     47.00  75.00   1.00   20.00    --  105.50 -77.00  60.00   28
 67  \w     74.00 107.00   1.00   20.00    --  105.50-101.00 107.81   33
 68  \w     85.00 112.00   1.00   20.00    --  105.50  30.00-150.00   27
 69  \w     31.00  64.00   1.00   20.00    --  105.50-101.00 107.81   33
;
_diffrn_measurement_device '\k-geometry diffractometer'
_diffrn_measurement_device_type 'SuperNova, Atlas S2'
_diffrn_measurement_method '\w scans'
_diffrn_measurement_specimen_support 'MiTeGen micromount'
_diffrn_orient_matrix_type 'CrysAlisPro convention (1999,Acta A55,543-557)'
_diffrn_orient_matrix_UB_11 0.0057931000
_diffrn_orient_matrix_UB_12 0.0800778000
_diffrn_orient_matrix_UB_13 0.0227811000
_diffrn_orient_matrix_UB_21 -0.1308370000
_diffrn_orient_matrix_UB_22 -0.0020226000
_diffrn_orient_matrix_UB_23 0.0075606000
_diffrn_orient_matrix_UB_31 0.0342410000
_diffrn_orient_matrix_UB_32 -0.0213586000
_diffrn_orient_matrix_UB_33 0.0847082000
_diffrn_radiation_collimation 'focusing mirrors'
_diffrn_radiation_monochromator mirror
_diffrn_radiation_probe x-ray
_diffrn_radiation_type CuK\a
_diffrn_radiation_wavelength 1.54184
_diffrn_radiation_wavelength_determination fundamental
_diffrn_reflns_av_R_equivalents 0.0651
_diffrn_reflns_av_unetI/netI 0.0278
_diffrn_reflns_Laue_measured_fraction_full 0.999
_diffrn_reflns_Laue_measured_fraction_max 0.994
_diffrn_reflns_limit_h_max 14
_diffrn_reflns_limit_h_min -14
_diffrn_reflns_limit_k_max 23
_diffrn_reflns_limit_k_min -23
_diffrn_reflns_limit_l_max 22
_diffrn_reflns_limit_l_min -16
_diffrn_reflns_number 61659
_diffrn_reflns_point_group_measured_fraction_full 0.999
_diffrn_reflns_point_group_measured_fraction_max 0.994
_diffrn_reflns_theta_full 67.684
_diffrn_reflns_theta_max 73.753
_diffrn_reflns_theta_min 3.885
_diffrn_source 'microfocus sealed tube'
_diffrn_source_current 0.8
_diffrn_source_power 0.04
_diffrn_source_target Cu
_diffrn_source_type 'Agilent Diffraction microfocus tube'
_diffrn_source_voltage 50
_exptl_absorpt_coefficient_mu 2.789
_exptl_absorpt_correction_T_max 1.000
_exptl_absorpt_correction_T_min 0.272
_exptl_absorpt_correction_type gaussian
_exptl_absorpt_process_details
;
CrysAlisPro 1.171.40.45a (Rigaku Oxford Diffraction, 2019)
Numerical absorption correction based on gaussian integration over
			a multifaceted crystal model
Empirical absorption correction using spherical harmonics,
 implemented in SCALE3 ABSPACK scaling algorithm.
;
_exptl_crystal_colour colourless
_exptl_crystal_colour_primary colourless
_exptl_crystal_density_diffrn 1.342
_exptl_crystal_description plate
_exptl_crystal_F_000 1575
_exptl_crystal_size_max 0.574
_exptl_crystal_size_mid 0.213
_exptl_crystal_size_min 0.052
_refine_diff_density_max 1.097
_refine_diff_density_min -0.629
_refine_diff_density_rms 0.073
_refine_ls_extinction_method none
_refine_ls_goodness_of_fit_ref 1.026
_refine_ls_hydrogen_treatment mixed
_refine_ls_matrix_type full
_refine_ls_number_parameters 555
_refine_ls_number_reflns 7546
_refine_ls_number_restraints 496
_refine_ls_restrained_S_all 1.025
_refine_ls_R_factor_all 0.0726
_refine_ls_R_factor_gt 0.0701
_refine_ls_shift/su_max 0.001
_refine_ls_shift/su_mean 0.000
_refine_ls_structure_factor_coef Fsqd
_refine_ls_weighting_details 'w=1/[\s^2^(Fo^2^)+(0.0893P)^2^+6.2759P] where P=(Fo^2^+2Fc^2^)/3'
_refine_ls_weighting_scheme calc
_refine_ls_wR_factor_gt 0.1794
_refine_ls_wR_factor_ref 0.1818
_reflns_Friedel_coverage 0.000
_reflns_number_gt 7090
_reflns_number_total 7546
_reflns_threshold_expression 'I > 2\s(I)'
_cod_data_source_file cs0c01414_si_003.cif
_cod_data_source_block tbltbn
_cod_depositor_comments 'Adding full bibliography for 4517604--4517617.cif.'
_cod_original_formula_sum 'C40.90 H35.80 Cl1.80 F3 O3 P S'
_cod_database_code 4517613
_nottingham_internal_coll_name TBLTBN
_nottingham_internal_coll_number 18248
_nottingham_internal_coll_client TB/LTB
_nottingham_internal_coll_type custom
_nottingham_internal_coll_frame_method '\w scans'
_nottingham_internal_coll_frame_time '20.00, 5.00'
_nottingham_internal_coll_frame_width 1.00
_nottingham_internal_coll_user pczspa
_nottingham_internal_coll_date 05/07/2019
_nottingham_internal_coll_location NOTTS
_nottingham_internal_coll_instrument 'GVB, PL13110001'
_nottingham_internal_process_date 08/07/2019
_nottingham_internal_process_user pczspa
_nottingham_internal_solution_date 27/07/2019
_nottingham_internal_solution_user pczspa
_nottingham_internal_refinement_date 27/07/2019
_nottingham_internal_refinement_user pczspa
_nottingham_internal_validation_date 27/07/2019
_nottingham_internal_validation_user pczspa
_shelx_shelxl_version_number 2018/3
_chemical_oxdiff_formula C40H34F3O3PS
_chemical_oxdiff_usercomment 'GVB-1644 TBLTBN #18248 TB/LTB fomblin micromount'
_shelx_space_group_comment
;
The symmetry employed for this shelxl refinement is uniquely defined
by the following loop, which should always be used as a source of
symmetry information in preference to the above space-group names.
They are only intended as comments.
;
_shelx_estimated_absorpt_t_max 0.869
_shelx_estimated_absorpt_t_min 0.297
_reflns_odcompleteness_completeness 98.20
_reflns_odcompleteness_iscentric 1
_reflns_odcompleteness_theta 74.33
_olex2_refinement_description
;
1. Fixed Uiso
 At 1.2 times of:
  All C(H) groups, All C(H,H) groups
 At 1.5 times of:
  All P(H) groups
2. Restrained distances
 S1A-C5A \\sim S1A-C5B
 with sigma of 0.02
 C71-C4 \\sim C61-C4
 with sigma of 0.02
3. Uiso/Uaniso restraints and constraints
C5A \\sim F6A \\sim F7A \\sim F8A \\sim C5B \\sim F8B \\sim F7B \\sim F6B:
within 2A with sigma of 0.008 and sigma for terminal atoms of 0.016
C61 \\sim C62 \\sim C63 \\sim C64 \\sim C65 \\sim C66 \\sim C71 \\sim C72 \\sim
C73 \\sim C74 \\sim C75 \\sim C76: within 2A with sigma of 0.04 and sigma for
terminal atoms of 0.08
Uanis(C71) \\sim Ueq: with sigma of 0.005 and sigma for terminal atoms of 0.02
4. Rigid body (RIGU) restrains
 C5A, F6A, F7A, F8A, C5B, F6B, F7B, F8B
 with sigma for 1-2 distances of 0.004 and sigma for 1-3 distances of 0.004
 C61, C62, C63, C64, C65, C66, C71, C72, C73, C74, C75, C76, C4
 with sigma for 1-2 distances of 0.004 and sigma for 1-3 distances of 0.004
5. Same fragment restrains
{C61, C66, C65, C64, C63, C62} sigma for 1-2: 0.02, 1-3: 0.04
as
{C61, C62, C63, C64, C65, C66}
{C61, C62, C63, C64, C65, C66} sigma for 1-2: 0.02, 1-3: 0.04
{C61, C66, C65, C64, C63, C62} sigma for 1-2: 0.02, 1-3: 0.04
as
{C71, C72, C73, C74, C75, C76}
{C5A, F6A, F8A, F7A} sigma for 1-2: 0.02, 1-3: 0.04
{C5A, F7A, F8A, F6A} sigma for 1-2: 0.02, 1-3: 0.04
{C5A, F8A, F7A, F6A} sigma for 1-2: 0.02, 1-3: 0.04
as
{C5A, F6A, F7A, F8A}
{C5A, F6A, F7A, F8A} sigma for 1-2: 0.02, 1-3: 0.04
{C5A, F6A, F8A, F7A} sigma for 1-2: 0.02, 1-3: 0.04
{C5A, F7A, F8A, F6A} sigma for 1-2: 0.02, 1-3: 0.04
{C5A, F8A, F7A, F6A} sigma for 1-2: 0.02, 1-3: 0.04
as
{C5B, F6B, F7B, F8B}
6. Others
 Sof(H4B)=Sof(C71)=Sof(C72)=Sof(H72)=Sof(C73)=Sof(H73)=Sof(C74)=Sof(H74)=
 Sof(C75)=Sof(H75)=Sof(C76)=Sof(H76)=1-FVAR(1)
 Sof(H4A)=Sof(C61)=Sof(C62)=Sof(H62)=Sof(C63)=Sof(H63)=Sof(C64)=Sof(H64)=
 Sof(C65)=Sof(H65)=Sof(C66)=Sof(H66)=FVAR(1)
 Sof(C5B)=Sof(F6B)=Sof(F7B)=Sof(F8B)=1-FVAR(2)
 Sof(C5A)=Sof(F6A)=Sof(F7A)=Sof(F8A)=FVAR(2)
 Fixed Sof: C1B(0.9) H1BA(0.9) H1BB(0.9) Cl2B(0.9) Cl3B(0.9)
7.a Ternary CH refined with riding coordinates:
 C2(H2), C3(H3), C4(H4A), C4(H4B)
7.b Secondary CH2 refined with riding coordinates:
 C1B(H1BA,H1BB)
7.c Aromatic/amide H refined with riding coordinates:
 C12(H12), C13(H13), C14(H14), C15(H15), C16(H16), C22(H22), C23(H23),
 C24(H24), C25(H25), C26(H26), C32(H32), C33(H33), C34(H34), C35(H35), C36(H36),
  C42(H42), C43(H43), C44(H44), C45(H45), C46(H46), C52(H52), C53(H53),
 C54(H54), C55(H55), C56(H56), C62(H62), C63(H63), C64(H64), C65(H65), C66(H66),
  C72(H72), C73(H73), C74(H74), C75(H75), C76(H76)
;
_olex2_exptl_crystal_mounting_method 'in fomblin film on a micromount'
_olex2_submission_special_instructions 'No special instructions were received'
_oxdiff_exptl_absorpt_empirical_details
;
Empirical correction (ABSPACK) includes:
- Absorption correction using spherical harmonics
- Frame scaling
;
_oxdiff_exptl_absorpt_empirical_full_max 1.674
_oxdiff_exptl_absorpt_empirical_full_min 0.587

loop_
_space_group_symop_operation_xyz
'x, y, z'
'-x, y+1/2, -z+1/2'
'-x, -y, -z'
'x, -y-1/2, z-1/2'

loop_
_atom_site_label
_atom_site_type_symbol
_atom_site_fract_x
_atom_site_fract_y
_atom_site_fract_z
_atom_site_U_iso_or_equiv
_atom_site_adp_type
_atom_site_occupancy
_atom_site_site_symmetry_order
_atom_site_calc_flag
_atom_site_refinement_flags_posn
_atom_site_refinement_flags_adp
_atom_site_refinement_flags_occupancy
_atom_site_disorder_assembly
_atom_site_disorder_group
P1 P 0.34666(5) 0.72055(3) 0.32252(3) 0.01923(16) Uani 1 1 d . . . . .
H1 H 0.327(3) 0.6896(17) 0.2557(18) 0.029 Uiso 1 1 d R . . . .
C2 C 0.2044(2) 0.74699(12) 0.34684(13) 0.0214(5) Uani 1 1 d . . . . .
H2 H 0.221403 0.778577 0.393004 0.026 Uiso 1 1 calc R . . . .
C3 C 0.4139(2) 0.65589(12) 0.39647(13) 0.0209(5) Uani 1 1 d . . . . .
H3 H 0.374693 0.664756 0.441625 0.025 Uiso 1 1 calc R . . . .
C4 C 0.4415(2) 0.79739(14) 0.31553(15) 0.0272(5) Uani 1 1 d D U . . .
H4A H 0.460065 0.821190 0.366691 0.033 Uiso 0.662(9) 1 calc R . P A 1
H4B H 0.467412 0.811497 0.370178 0.033 Uiso 0.338(9) 1 calc R . P A 2
C11 C 0.1429(2) 0.67985(13) 0.37020(14) 0.0221(5) Uani 1 1 d . . . . .
C12 C 0.1307(2) 0.67106(14) 0.44626(15) 0.0282(5) Uani 1 1 d . . . . .
H12 H 0.160227 0.706722 0.482893 0.034 Uiso 1 1 calc R . . . .
C13 C 0.0755(3) 0.61016(16) 0.46882(17) 0.0350(6) Uani 1 1 d . . . . .
H13 H 0.067838 0.604259 0.520871 0.042 Uiso 1 1 calc R . . . .
C14 C 0.0320(3) 0.55848(15) 0.41602(18) 0.0364(6) Uani 1 1 d . . . . .
H14 H -0.005279 0.516884 0.431746 0.044 Uiso 1 1 calc R . . . .
C15 C 0.0423(3) 0.56694(15) 0.34030(18) 0.0362(6) Uani 1 1 d . . . . .
H15 H 0.011226 0.531554 0.303762 0.043 Uiso 1 1 calc R . . . .
C16 C 0.0983(2) 0.62727(14) 0.31757(15) 0.0299(5) Uani 1 1 d . . . . .
H16 H 0.106141 0.632632 0.265478 0.036 Uiso 1 1 calc R . . . .
C21 C 0.1261(2) 0.78997(14) 0.28493(15) 0.0263(5) Uani 1 1 d . . . . .
C22 C 0.1046(2) 0.76861(18) 0.20841(16) 0.0360(6) Uani 1 1 d . . . . .
H22 H 0.144362 0.728187 0.192318 0.043 Uiso 1 1 calc R . . . .
C23 C 0.0244(3) 0.8069(2) 0.15582(19) 0.0473(8) Uani 1 1 d . . . . .
H23 H 0.009515 0.792445 0.103735 0.057 Uiso 1 1 calc R . . . .
C24 C -0.0329(3) 0.8651(2) 0.1786(2) 0.0549(11) Uani 1 1 d . . . . .
H24 H -0.087644 0.890769 0.142271 0.066 Uiso 1 1 calc R . . . .
C25 C -0.0121(3) 0.88689(18) 0.2538(3) 0.0524(10) Uani 1 1 d . . . . .
H25 H -0.052435 0.927353 0.269267 0.063 Uiso 1 1 calc R . . . .
C26 C 0.0682(2) 0.84952(15) 0.30707(19) 0.0364(6) Uani 1 1 d . . . . .
H26 H 0.083322 0.864919 0.358844 0.044 Uiso 1 1 calc R . . . .
C31 C 0.3859(2) 0.57804(13) 0.37324(14) 0.0224(5) Uani 1 1 d . . . . .
C32 C 0.3628(2) 0.53107(14) 0.42960(14) 0.0272(5) Uani 1 1 d . . . . .
H32 H 0.360038 0.548818 0.479425 0.033 Uiso 1 1 calc R . . . .
C33 C 0.3438(3) 0.45863(15) 0.41398(17) 0.0344(6) Uani 1 1 d . . . . .
H33 H 0.328766 0.427090 0.453263 0.041 Uiso 1 1 calc R . . . .
C34 C 0.3466(3) 0.43179(15) 0.34159(18) 0.0356(6) Uani 1 1 d . . . . .
H34 H 0.332684 0.382156 0.330956 0.043 Uiso 1 1 calc R . . . .
C35 C 0.3699(3) 0.47770(15) 0.28508(16) 0.0363(6) Uani 1 1 d . . . . .
H35 H 0.372433 0.459552 0.235379 0.044 Uiso 1 1 calc R . . . .
C36 C 0.3896(2) 0.55055(14) 0.30048(15) 0.0293(5) Uani 1 1 d . . . . .
H36 H 0.405580 0.581791 0.261197 0.035 Uiso 1 1 calc R . . . .
C41 C 0.5450(2) 0.66891(13) 0.42481(13) 0.0217(5) Uani 1 1 d . . . . .
C42 C 0.6303(2) 0.63357(14) 0.39297(15) 0.0287(5) Uani 1 1 d . . . . .
H42 H 0.607928 0.600277 0.352496 0.034 Uiso 1 1 calc R . . . .
C43 C 0.7483(2) 0.64659(16) 0.41994(18) 0.0366(6) Uani 1 1 d . . . . .
H43 H 0.806670 0.622629 0.397562 0.044 Uiso 1 1 calc R . . . .
C44 C 0.7810(3) 0.69415(18) 0.47903(17) 0.0412(7) Uani 1 1 d . . . . .
H44 H 0.861937 0.703658 0.496625 0.049 Uiso 1 1 calc R . . . .
C45 C 0.6973(3) 0.72815(18) 0.51296(17) 0.0434(7) Uani 1 1 d . . . . .
H45 H 0.720604 0.759923 0.554723 0.052 Uiso 1 1 calc R . . . .
C46 C 0.5784(3) 0.71588(15) 0.48596(15) 0.0330(6) Uani 1 1 d . . . . .
H46 H 0.520456 0.739384 0.509063 0.040 Uiso 1 1 calc R . . . .
C51 C 0.5561(2) 0.77500(15) 0.29074(16) 0.0310(6) Uani 1 1 d . . . . .
C52 C 0.5613(3) 0.7263(2) 0.23220(18) 0.0431(7) Uani 1 1 d . . . . .
H52 H 0.491325 0.705214 0.205314 0.052 Uiso 1 1 calc R . . . .
C53 C 0.6708(4) 0.7082(2) 0.2129(2) 0.0561(9) Uani 1 1 d . . . . .
H53 H 0.674808 0.674790 0.172956 0.067 Uiso 1 1 calc R . . . .
C54 C 0.7723(3) 0.7391(2) 0.2518(2) 0.0567(10) Uani 1 1 d . . . . .
H54 H 0.846266 0.726488 0.239094 0.068 Uiso 1 1 calc R . . . .
C55 C 0.7661(3) 0.7879(2) 0.3088(2) 0.0477(8) Uani 1 1 d . . . . .
H55 H 0.836057 0.809721 0.334806 0.057 Uiso 1 1 calc R . . . .
C56 C 0.6593(3) 0.80572(17) 0.32883(18) 0.0368(6) Uani 1 1 d . . . . .
H56 H 0.656525 0.839191 0.368899 0.044 Uiso 1 1 calc R . . . .
C61 C 0.3797(6) 0.8527(3) 0.2564(4) 0.0302(13) Uani 0.662(9) 1 d D U P A 1
C62 C 0.3588(5) 0.8405(4) 0.1790(3) 0.0392(13) Uani 0.662(9) 1 d D U P A 1
H62 H 0.380591 0.795719 0.159764 0.047 Uiso 0.662(9) 1 calc R . P A 1
C63 C 0.3067(5) 0.8920(4) 0.1289(4) 0.0511(15) Uani 0.662(9) 1 d D U P A 1
H63 H 0.292619 0.882979 0.075437 0.061 Uiso 0.662(9) 1 calc R . P A 1
C64 C 0.2748(7) 0.9577(4) 0.1572(5) 0.0553(19) Uani 0.662(9) 1 d D U P A 1
H64 H 0.239608 0.993584 0.122618 0.066 Uiso 0.662(9) 1 calc R . P A 1
C65 C 0.2938(9) 0.9713(4) 0.2351(5) 0.060(2) Uani 0.662(9) 1 d D U P A 1
H65 H 0.270630 1.015783 0.254353 0.073 Uiso 0.662(9) 1 calc R . P A 1
C66 C 0.3474(5) 0.9185(3) 0.2842(4) 0.0440(13) Uani 0.662(9) 1 d D U P A 1
H66 H 0.362301 0.927352 0.337726 0.053 Uiso 0.662(9) 1 calc R . P A 1
C71 C 0.3785(11) 0.8651(6) 0.2803(6) 0.022(2) Uani 0.338(9) 1 d D U P A 2
C72 C 0.3504(9) 0.8697(6) 0.2019(7) 0.034(2) Uani 0.338(9) 1 d D U P A 2
H72 H 0.369585 0.830891 0.171490 0.040 Uiso 0.338(9) 1 calc R . P A 2
C73 C 0.2946(12) 0.9300(7) 0.1662(8) 0.050(3) Uani 0.338(9) 1 d D U P A 2
H73 H 0.274254 0.932946 0.112154 0.060 Uiso 0.338(9) 1 calc R . P A 2
C74 C 0.2698(13) 0.9859(7) 0.2135(8) 0.048(3) Uani 0.338(9) 1 d D U P A 2
H74 H 0.232514 1.028120 0.190880 0.058 Uiso 0.338(9) 1 calc R . P A 2
C75 C 0.2985(9) 0.9815(5) 0.2936(8) 0.049(3) Uani 0.338(9) 1 d D U P A 2
H75 H 0.281024 1.020064 0.324854 0.059 Uiso 0.338(9) 1 calc R . P A 2
C76 C 0.3517(9) 0.9210(4) 0.3252(7) 0.034(2) Uani 0.338(9) 1 d D U P A 2
H76 H 0.370712 0.917085 0.379285 0.041 Uiso 0.338(9) 1 calc R . P A 2
S1A S 0.28670(7) 0.85923(4) 0.55531(4) 0.03755(19) Uani 1 1 d D . . . .
O2A O 0.2788(3) 0.85219(18) 0.63387(14) 0.0660(8) Uani 1 1 d . . . . .
O3A O 0.1846(3) 0.8875(2) 0.50782(18) 0.0754(9) Uani 1 1 d . . . . .
O4A O 0.3354(3) 0.7994(2) 0.5232(3) 0.1061(15) Uani 1 1 d . . . . .
C5A C 0.4024(6) 0.9238(3) 0.5548(3) 0.0669(14) Uani 0.771(8) 1 d D U P B 1
F6A F 0.3764(5) 0.9882(2) 0.5786(3) 0.0920(14) Uani 0.771(8) 1 d D U P B 1
F7A F 0.4997(4) 0.9050(3) 0.5992(4) 0.1054(18) Uani 0.771(8) 1 d D U P B 1
F8A F 0.4252(5) 0.9309(4) 0.4853(3) 0.116(2) Uani 0.771(8) 1 d D U P B 1
C5B C 0.3657(17) 0.9441(9) 0.5617(9) 0.079(3) Uani 0.229(8) 1 d D U P B 2
F6B F 0.3090(19) 0.9905(7) 0.5989(8) 0.093(3) Uani 0.229(8) 1 d D U P B 2
F7B F 0.4721(17) 0.9367(11) 0.6042(12) 0.100(4) Uani 0.229(8) 1 d D U P B 2
F8B F 0.3719(15) 0.9763(8) 0.4963(7) 0.081(3) Uani 0.229(8) 1 d D U P B 2
C1B C -0.0663(4) 0.5567(2) 0.0552(2) 0.0555(10) Uani 0.9 1 d . . P C 1
H1BA H 0.020477 0.555450 0.061063 0.067 Uiso 0.9 1 calc R . P C 1
H1BB H -0.095561 0.506601 0.050205 0.067 Uiso 0.9 1 calc R . P C 1
Cl2B Cl -0.10720(18) 0.59656(14) 0.13646(10) 0.1200(8) Uani 0.9 1 d . . P C 1
Cl3B Cl -0.12387(15) 0.60499(11) -0.02643(10) 0.1018(6) Uani 0.9 1 d . . P C 1

loop_
_atom_site_aniso_label
_atom_site_aniso_U_11
_atom_site_aniso_U_22
_atom_site_aniso_U_33
_atom_site_aniso_U_23
_atom_site_aniso_U_13
_atom_site_aniso_U_12
P1 0.0201(3) 0.0206(3) 0.0174(3) 0.0042(2) 0.0041(2) 0.0005(2)
C2 0.0230(11) 0.0207(11) 0.0206(11) 0.0021(9) 0.0040(9) -0.0009(9)
C3 0.0222(11) 0.0228(11) 0.0188(10) 0.0031(8) 0.0067(8) 0.0016(9)
C4 0.0246(12) 0.0281(12) 0.0293(12) 0.0062(10) 0.0057(10) -0.0018(10)
C11 0.0198(11) 0.0217(11) 0.0254(11) 0.0042(9) 0.0060(9) -0.0004(9)
C12 0.0328(13) 0.0249(12) 0.0286(12) 0.0001(10) 0.0104(10) -0.0007(10)
C13 0.0419(16) 0.0333(14) 0.0344(14) 0.0066(11) 0.0197(12) 0.0004(12)
C14 0.0343(14) 0.0259(13) 0.0516(17) 0.0088(12) 0.0146(13) -0.0050(11)
C15 0.0387(15) 0.0267(13) 0.0420(15) -0.0054(11) 0.0039(12) -0.0044(11)
C16 0.0346(14) 0.0290(13) 0.0265(12) 0.0009(10) 0.0060(10) -0.0019(11)
C21 0.0195(11) 0.0291(12) 0.0303(12) 0.0120(10) 0.0045(9) -0.0022(9)
C22 0.0269(13) 0.0491(17) 0.0315(14) 0.0127(12) 0.0035(11) -0.0023(12)
C23 0.0307(15) 0.068(2) 0.0397(16) 0.0278(16) -0.0027(12) -0.0071(15)
C24 0.0259(14) 0.064(2) 0.071(2) 0.048(2) -0.0023(15) -0.0017(14)
C25 0.0331(16) 0.0356(16) 0.090(3) 0.0312(18) 0.0145(17) 0.0070(13)
C26 0.0278(13) 0.0300(14) 0.0525(17) 0.0127(12) 0.0095(12) -0.0007(11)
C31 0.0196(11) 0.0226(11) 0.0241(11) 0.0048(9) 0.0016(9) 0.0011(9)
C32 0.0310(13) 0.0265(12) 0.0238(12) 0.0056(9) 0.0033(10) 0.0014(10)
C33 0.0360(14) 0.0287(13) 0.0376(14) 0.0117(11) 0.0043(11) -0.0012(11)
C34 0.0364(15) 0.0228(12) 0.0455(16) 0.0008(11) 0.0010(12) -0.0033(11)
C35 0.0468(17) 0.0297(14) 0.0316(14) -0.0056(11) 0.0041(12) 0.0015(12)
C36 0.0373(14) 0.0260(12) 0.0258(12) 0.0033(10) 0.0083(10) 0.0003(10)
C41 0.0229(11) 0.0229(11) 0.0180(10) 0.0057(9) -0.0002(8) -0.0001(9)
C42 0.0258(12) 0.0293(13) 0.0308(13) 0.0032(10) 0.0044(10) 0.0042(10)
C43 0.0246(13) 0.0388(15) 0.0452(16) 0.0068(12) 0.0028(11) 0.0017(11)
C44 0.0312(14) 0.0510(18) 0.0365(15) 0.0108(13) -0.0078(12) -0.0060(13)
C45 0.0493(18) 0.0490(18) 0.0270(14) -0.0025(12) -0.0068(12) -0.0150(14)
C46 0.0437(16) 0.0333(14) 0.0216(12) -0.0004(10) 0.0047(11) -0.0014(12)
C51 0.0253(13) 0.0378(14) 0.0318(13) 0.0142(11) 0.0100(10) -0.0006(11)
C52 0.0361(16) 0.062(2) 0.0342(15) 0.0049(14) 0.0146(12) -0.0084(14)
C53 0.056(2) 0.070(2) 0.051(2) 0.0002(18) 0.0332(17) 0.0025(18)
C54 0.0341(17) 0.076(3) 0.068(2) 0.024(2) 0.0307(16) 0.0066(17)
C55 0.0288(15) 0.061(2) 0.0547(19) 0.0229(17) 0.0112(14) -0.0061(14)
C56 0.0304(14) 0.0398(15) 0.0408(15) 0.0151(12) 0.0076(12) -0.0061(12)
C61 0.027(2) 0.028(3) 0.036(3) 0.007(2) 0.007(3) -0.0047(19)
C62 0.041(3) 0.041(3) 0.033(3) 0.012(2) -0.001(2) -0.005(2)
C63 0.045(3) 0.052(3) 0.053(3) 0.022(3) -0.002(2) -0.009(2)
C64 0.039(3) 0.045(4) 0.078(4) 0.028(3) 0.000(3) -0.001(3)
C65 0.051(5) 0.042(4) 0.087(5) 0.019(4) 0.010(4) 0.003(3)
C66 0.044(3) 0.038(3) 0.052(4) 0.003(2) 0.012(3) 0.002(2)
C71 0.015(3) 0.022(4) 0.029(4) 0.012(3) 0.005(3) -0.004(3)
C72 0.033(4) 0.034(5) 0.035(5) 0.011(4) 0.008(4) -0.002(4)
C73 0.030(5) 0.053(7) 0.062(7) 0.037(5) -0.004(4) -0.003(5)
C74 0.024(6) 0.040(6) 0.080(8) 0.042(5) 0.007(5) -0.001(4)
C75 0.047(5) 0.023(4) 0.077(7) 0.015(4) 0.007(5) -0.003(3)
C76 0.037(4) 0.022(4) 0.044(5) 0.008(4) 0.009(4) -0.003(3)
S1A 0.0397(4) 0.0433(4) 0.0294(3) -0.0039(3) 0.0051(3) -0.0064(3)
O2A 0.079(2) 0.084(2) 0.0351(12) 0.0154(12) 0.0102(12) -0.0246(16)
O3A 0.0629(18) 0.095(2) 0.0604(17) 0.0206(16) -0.0106(14) -0.0009(17)
O4A 0.083(2) 0.103(3) 0.126(3) -0.078(3) 0.001(2) 0.024(2)
C5A 0.073(3) 0.073(3) 0.057(3) -0.001(2) 0.016(2) -0.029(3)
F6A 0.105(3) 0.058(2) 0.115(3) 0.001(2) 0.025(3) -0.031(2)
F7A 0.057(2) 0.093(4) 0.155(4) 0.018(3) -0.014(2) -0.028(2)
F8A 0.132(4) 0.150(5) 0.081(2) 0.005(3) 0.057(3) -0.058(4)
C5B 0.093(5) 0.076(5) 0.068(5) -0.002(4) 0.015(4) -0.030(5)
F6B 0.141(8) 0.055(5) 0.084(6) -0.019(5) 0.020(6) -0.013(6)
F7B 0.091(6) 0.084(7) 0.114(7) -0.005(6) -0.010(6) -0.042(6)
F8B 0.112(7) 0.060(6) 0.074(5) 0.010(5) 0.024(5) -0.040(5)
C1B 0.067(3) 0.052(2) 0.050(2) -0.0026(18) 0.0166(19) 0.014(2)
Cl2B 0.1073(13) 0.179(2) 0.0747(9) -0.0530(11) 0.0184(9) 0.0278(13)
Cl3B 0.0843(10) 0.1274(14) 0.0936(10) 0.0516(10) 0.0149(8) 0.0354(9)

loop_
_atom_type_symbol
_atom_type_description
_atom_type_scat_dispersion_real
_atom_type_scat_dispersion_imag
_atom_type_scat_source
C C 0.0181 0.0091 'International Tables Vol C Tables 4.2.6.8 and 6.1.1.4'
H H 0.0000 0.0000 'International Tables Vol C Tables 4.2.6.8 and 6.1.1.4'
Cl Cl 0.3639 0.7018 'International Tables Vol C Tables 4.2.6.8 and 6.1.1.4'
F F 0.0727 0.0534 'International Tables Vol C Tables 4.2.6.8 and 6.1.1.4'
O O 0.0492 0.0322 'International Tables Vol C Tables 4.2.6.8 and 6.1.1.4'
P P 0.2955 0.4335 'International Tables Vol C Tables 4.2.6.8 and 6.1.1.4'
S S 0.3331 0.5567 'International Tables Vol C Tables 4.2.6.8 and 6.1.1.4'

loop_
_exptl_crystal_face_index_h
_exptl_crystal_face_index_k
_exptl_crystal_face_index_l
_exptl_crystal_face_perp_dist
-5 1 0 0.0250
5 -1 0 0.0270
0 -1 0 0.1157
0 1 0 0.0897
0 0 -1 0.2712
0 0 1 0.2811

loop_
_geom_angle_atom_site_label_1
_geom_angle_atom_site_label_2
_geom_angle_atom_site_label_3
_geom_angle
_geom_angle_site_symmetry_1
_geom_angle_site_symmetry_3
_geom_angle_publ_flag
C2 P1 C3 106.88(10) . . ?
C4 P1 C2 112.36(11) . . ?
C4 P1 C3 112.00(11) . . ?
C11 C2 P1 108.77(16) . . ?
C21 C2 P1 114.47(16) . . ?
C21 C2 C11 112.24(19) . . ?
C31 C3 P1 112.41(16) . . ?
C31 C3 C41 113.01(19) . . ?
C41 C3 P1 113.67(16) . . ?
C51 C4 P1 111.67(19) . . ?
C51 C4 C61 107.9(3) . . ?
C51 C4 C71 118.8(5) . . ?
C61 C4 P1 110.7(3) . . ?
C71 C4 P1 115.1(5) . . ?
C12 C11 C2 119.3(2) . . ?
C16 C11 C2 121.9(2) . . ?
C16 C11 C12 118.9(2) . . ?
C11 C12 C13 120.2(2) . . ?
C14 C13 C12 120.2(3) . . ?
C13 C14 C15 120.1(3) . . ?
C14 C15 C16 119.9(3) . . ?
C15 C16 C11 120.7(2) . . ?
C22 C21 C2 122.5(2) . . ?
C26 C21 C2 118.0(2) . . ?
C26 C21 C22 119.3(3) . . ?
C23 C22 C21 119.6(3) . . ?
C24 C23 C22 120.5(3) . . ?
C23 C24 C25 120.5(3) . . ?
C24 C25 C26 119.9(3) . . ?
C21 C26 C25 120.3(3) . . ?
C32 C31 C3 117.4(2) . . ?
C32 C31 C36 118.5(2) . . ?
C36 C31 C3 124.0(2) . . ?
C33 C32 C31 120.7(2) . . ?
C34 C33 C32 120.5(3) . . ?
C35 C34 C33 119.4(3) . . ?
C34 C35 C36 120.3(3) . . ?
C35 C36 C31 120.5(2) . . ?
C42 C41 C3 121.6(2) . . ?
C42 C41 C46 119.6(2) . . ?
C46 C41 C3 118.7(2) . . ?
C41 C42 C43 120.2(3) . . ?
C44 C43 C42 120.0(3) . . ?
C43 C44 C45 120.5(3) . . ?
C44 C45 C46 119.9(3) . . ?
C45 C46 C41 119.7(3) . . ?
C52 C51 C4 123.1(3) . . ?
C52 C51 C56 119.3(3) . . ?
C56 C51 C4 117.6(3) . . ?
C51 C52 C53 119.7(3) . . ?
C54 C53 C52 120.1(4) . . ?
C55 C54 C53 119.9(3) . . ?
C54 C55 C56 120.7(3) . . ?
C55 C56 C51 120.4(3) . . ?
C62 C61 C4 123.3(5) . . ?
C62 C61 C66 119.1(5) . . ?
C66 C61 C4 117.5(5) . . ?
C63 C62 C61 121.1(6) . . ?
C62 C63 C64 119.4(6) . . ?
C65 C64 C63 121.0(6) . . ?
C66 C65 C64 118.4(7) . . ?
C65 C66 C61 121.1(7) . . ?
C72 C71 C4 118.5(8) . . ?
C72 C71 C76 120.1(9) . . ?
C76 C71 C4 121.4(7) . . ?
C71 C72 C73 121.4(11) . . ?
C72 C73 C74 117.0(11) . . ?
C73 C74 C75 121.8(10) . . ?
C76 C75 C74 118.6(10) . . ?
C75 C76 C71 121.1(10) . . ?
O2A S1A O3A 115.4(2) . . ?
O2A S1A C5A 103.9(2) . . ?
O2A S1A C5B 97.7(5) . . ?
O3A S1A C5A 106.9(3) . . ?
O3A S1A C5B 94.2(6) . . ?
O4A S1A O2A 115.0(3) . . ?
O4A S1A O3A 113.4(2) . . ?
O4A S1A C5A 100.1(3) . . ?
O4A S1A C5B 118.6(6) . . ?
F6A C5A S1A 113.2(4) . . ?
F7A C5A S1A 112.5(4) . . ?
F7A C5A F6A 105.6(5) . . ?
F7A C5A F8A 107.7(6) . . ?
F8A C5A S1A 110.0(4) . . ?
F8A C5A F6A 107.5(6) . . ?
F6B C5B S1A 108.1(11) . . ?
F6B C5B F7B 105.8(15) . . ?
F7B C5B S1A 110.5(13) . . ?
F8B C5B S1A 116.2(11) . . ?
F8B C5B F6B 104.4(14) . . ?
F8B C5B F7B 111.0(15) . . ?
Cl3B C1B Cl2B 110.4(2) . . ?

loop_
_geom_bond_atom_site_label_1
_geom_bond_atom_site_label_2
_geom_bond_distance
_geom_bond_site_symmetry_2
_geom_bond_publ_flag
P1 C2 1.837(2) . ?
P1 C3 1.850(2) . ?
P1 C4 1.818(3) . ?
C2 C11 1.528(3) . ?
C2 C21 1.524(3) . ?
C3 C31 1.524(3) . ?
C3 C41 1.531(3) . ?
C4 C51 1.523(4) . ?
C4 C61 1.552(6) . ?
C4 C71 1.533(9) . ?
C11 C12 1.391(3) . ?
C11 C16 1.389(4) . ?
C12 C13 1.392(4) . ?
C13 C14 1.376(4) . ?
C14 C15 1.379(4) . ?
C15 C16 1.389(4) . ?
C21 C22 1.396(4) . ?
C21 C26 1.385(4) . ?
C22 C23 1.392(4) . ?
C23 C24 1.366(6) . ?
C24 C25 1.376(6) . ?
C25 C26 1.391(4) . ?
C31 C32 1.388(3) . ?
C31 C36 1.397(4) . ?
C32 C33 1.385(4) . ?
C33 C34 1.384(4) . ?
C34 C35 1.378(4) . ?
C35 C36 1.392(4) . ?
C41 C42 1.383(4) . ?
C41 C46 1.395(4) . ?
C42 C43 1.387(4) . ?
C43 C44 1.374(5) . ?
C44 C45 1.378(5) . ?
C45 C46 1.393(4) . ?
C51 C52 1.388(5) . ?
C51 C56 1.388(4) . ?
C52 C53 1.406(5) . ?
C53 C54 1.379(6) . ?
C54 C55 1.370(6) . ?
C55 C56 1.382(4) . ?
C61 C62 1.374(7) . ?
C61 C66 1.395(7) . ?
C62 C63 1.373(7) . ?
C63 C64 1.393(9) . ?
C64 C65 1.386(10) . ?
C65 C66 1.386(9) . ?
C71 C72 1.377(10) . ?
C71 C76 1.378(11) . ?
C72 C73 1.389(12) . ?
C73 C74 1.397(13) . ?
C74 C75 1.406(13) . ?
C75 C76 1.356(10) . ?
S1A O2A 1.420(3) . ?
S1A O3A 1.428(3) . ?
S1A O4A 1.410(3) . ?
S1A C5A 1.797(5) . ?
S1A C5B 1.815(16) . ?
C5A F6A 1.322(7) . ?
C5A F7A 1.304(7) . ?
C5A F8A 1.312(6) . ?
C5B F6B 1.325(14) . ?
C5B F7B 1.334(14) . ?
C5B F8B 1.321(13) . ?
C1B Cl2B 1.757(4) . ?
C1B Cl3B 1.737(4) . ?

loop_
_exptl_oxdiff_crystal_face_indexfrac_h
_exptl_oxdiff_crystal_face_indexfrac_k
_exptl_oxdiff_crystal_face_indexfrac_l
_exptl_oxdiff_crystal_face_x
_exptl_oxdiff_crystal_face_y
_exptl_oxdiff_crystal_face_z
-4.9940 0.9905 0.0149 0.0507 0.6515 -0.1909
4.9940 -0.9905 -0.0149 -0.0507 -0.6515 0.1909
-0.0001 -0.9998 -0.0002 -0.0801 0.0020 0.0213
0.0001 0.9998 0.0002 0.0801 -0.0020 -0.0213
-0.0009 0.0003 -0.9986 -0.0227 -0.0074 -0.0846
0.0009 -0.0003 0.9986 0.0227 0.0074 0.0846
